data_4029408
loop_
_publ_author_name
'Hong, Fong-Jiao'
'Low, Yun-Yee'
'Chong, Kam-Weng'
'Thomas, Noel F.'
'Kam, Toh-Seok'

_publ_section_title
;
 Biomimetic oxidative dimerization of anodically generated stilbene
 radical cations: effect of aromatic substitution on product distribution
 and reaction pathways.
;
_journal_issue 10
_journal_name_full 'The Journal of organic chemistry'
_journal_page_first 4528
_journal_page_last 4543
_journal_paper_doi 10.1021/jo500559r
_journal_volume 79
_journal_year 2014
_chemical_formula_moiety '2(C34 H35 N O), C H4 O'
_chemical_formula_sum 'C34.5 H37 N O1.5'
_chemical_formula_weight 489.65
_chemical_melting_point 132.0(10)
_chemical_name_systematic
; 
 ? 
;
_space_group_IT_number 7
_symmetry_cell_setting monoclinic
_symmetry_space_group_name_Hall 'P -2yac'
_symmetry_space_group_name_H-M 'P 1 n 1'
_atom_sites_solution_hydrogens geom
_atom_sites_solution_primary direct
_atom_sites_solution_secondary difmap
_audit_creation_method SHELXL-97
_cell_angle_alpha 90.00
_cell_angle_beta 94.2010(10)
_cell_angle_gamma 90.00
_cell_formula_units_Z 4
_cell_length_a 10.97550(10)
_cell_length_b 11.2553(2)
_cell_length_c 22.7841(3)
_cell_measurement_reflns_used 9594
_cell_measurement_temperature 296(2)
_cell_measurement_theta_max 30.04
_cell_measurement_theta_min 2.55
_cell_volume 2807.02(7)
_computing_cell_refinement 'SAINT (Bruker, 2007)'
_computing_data_collection 'APEX2 (Bruker, 2007)'
_computing_data_reduction 'SAINT (Bruker, 2007)'
_computing_molecular_graphics 'X-SEED (Barbour, 2001)'
_computing_publication_material
;  
SHELXL-97 (Sheldrick, 2008), enCIFer (Allen et al., 2004),
;
_computing_structure_refinement
;  
SHELXL97 (Sheldrick, 2008), Olex2 (Dolomanov & Puschmann, 2009)
;
_computing_structure_solution 'SHELXS97 (Sheldrick, 2008)'
_diffrn_ambient_temperature 296(2)
_diffrn_measured_fraction_theta_full 1.000
_diffrn_measured_fraction_theta_max 0.998
_diffrn_measurement_device_type 'Bruker SMART APEX CCD'
_diffrn_measurement_method '\w scans'
_diffrn_radiation_monochromator graphite
_diffrn_radiation_source 'fine-focus sealed tube'
_diffrn_radiation_type MoK\a
_diffrn_radiation_wavelength 0.71073
_diffrn_reflns_av_R_equivalents 0.0477
_diffrn_reflns_av_sigmaI/netI 0.0566
_diffrn_reflns_limit_h_max 14
_diffrn_reflns_limit_h_min -14
_diffrn_reflns_limit_k_max 14
_diffrn_reflns_limit_k_min -14
_diffrn_reflns_limit_l_max 29
_diffrn_reflns_limit_l_min -29
_diffrn_reflns_number 24307
_diffrn_reflns_theta_full 25.00
_diffrn_reflns_theta_max 27.50
_diffrn_reflns_theta_min 1.79
_exptl_absorpt_coefficient_mu 0.070
_exptl_absorpt_correction_T_max 0.9869
_exptl_absorpt_correction_T_min 0.9595
_exptl_absorpt_correction_type multi-scan
_exptl_absorpt_process_details 'SADABS (Bruker, 2006)'
_exptl_crystal_colour colorless
_exptl_crystal_density_diffrn 1.159
_exptl_crystal_density_method 'not measured'
_exptl_crystal_description block
_exptl_crystal_F_000 1016
_exptl_crystal_size_max 0.63
_exptl_crystal_size_mid 0.50
_exptl_crystal_size_min 0.20
_refine_diff_density_max 0.277
_refine_diff_density_min -0.229
_refine_diff_density_rms 0.041
_refine_ls_abs_structure_details 'Flack H D (1983), Acta Cryst. A39, 876-881'
_refine_ls_abs_structure_Flack 0.6(9)
_refine_ls_extinction_method none
_refine_ls_goodness_of_fit_ref 0.764
_refine_ls_hydrogen_treatment constr
_refine_ls_matrix_type full
_refine_ls_number_parameters 679
_refine_ls_number_reflns 12542
_refine_ls_number_restraints 2
_refine_ls_restrained_S_all 0.764
_refine_ls_R_factor_all 0.0525
_refine_ls_R_factor_gt 0.0443
_refine_ls_shift/su_max 0.004
_refine_ls_shift/su_mean <0.001
_refine_ls_structure_factor_coef Fsqd
_refine_ls_weighting_details 'calc w=1/[\s^2^(Fo^2^)+(0.1000P)^2^+0.4542P] where P=(Fo^2^+2Fc^2^)/3'
_refine_ls_weighting_scheme calc
_refine_ls_wR_factor_gt 0.1118
_refine_ls_wR_factor_ref 0.1187
_reflns_number_gt 10912
_reflns_number_total 12542
_reflns_threshold_expression I>2\s(I))
_cod_data_source_file jo500559r_si_025.cif
_cod_data_source_block hfj_1619_0m
_cod_depositor_comments
;
The following automatic conversions were performed:

'_chemical_melting_point' value '131-133' was changed to '132.0(10)'
- the average value was taken and precision was
estimated.

'_symmetry_cell_setting' value 'Monoclinic' changed to
'monoclinic' according to
/usr/data/users/saulius/crontab/automatic-downloads/rss-feeds/ACS/lib/dictionaries/cif_core.dic
dictionary named 'cif_core.dic' version 2.4.2 from 2011-04-26.

Automatic conversion script
Id: cif_fix_values 2281 2013-09-26 08:29:07Z andrius 

 Adding full bibliography for 4029384--4029417.cif.
;
_cod_original_sg_symbol_H-M 'P n'
_cod_database_code 4029408

loop_
_symmetry_equiv_pos_as_xyz
'x, y, z'
'x+1/2, -y, z+1/2'

loop_
_atom_site_label
_atom_site_type_symbol
_atom_site_fract_x
_atom_site_fract_y
_atom_site_fract_z
_atom_site_U_iso_or_equiv
_atom_site_adp_type
_atom_site_occupancy
_atom_site_symmetry_multiplicity
_atom_site_calc_flag
_atom_site_refinement_flags
C1 C 0.6961(2) 0.2784(2) 0.04889(10) 0.0319(5) Uani 1 1 d .
H1B H 0.7600 0.3376 0.0438 0.048 Uiso 1 1 calc R
H1D H 0.6275 0.2921 0.0196 0.048 Uiso 1 1 calc R
H1E H 0.7292 0.1986 0.0436 0.048 Uiso 1 1 calc R
C1A C 0.45779(16) 0.40735(16) 0.23627(8) 0.0162(3) Uani 1 1 d .
C2A C 0.49332(17) 0.48326(18) 0.28278(8) 0.0216(4) Uani 1 1 d .
H2A H 0.4833 0.5666 0.2780 0.026 Uiso 1 1 calc R
C3A C 0.54327(19) 0.43824(19) 0.33615(9) 0.0265(4) Uani 1 1 d .
H3A H 0.5687 0.4913 0.3671 0.032 Uiso 1 1 calc R
C4A C 0.55627(17) 0.31647(19) 0.34462(8) 0.0230(4) Uani 1 1 d .
C5A C 0.52541(18) 0.24127(18) 0.29759(9) 0.0224(4) Uani 1 1 d .
H5A H 0.5371 0.1580 0.3021 0.027 Uiso 1 1 calc R
C6A C 0.47770(17) 0.28617(17) 0.24405(8) 0.0205(4) Uani 1 1 d .
H6A H 0.4583 0.2333 0.2122 0.025 Uiso 1 1 calc R
C7A C 0.39900(15) 0.45820(15) 0.17913(8) 0.0151(3) Uani 1 1 d .
H7A H 0.3616 0.5365 0.1882 0.018 Uiso 1 1 calc R
C8A C 0.29797(15) 0.37884(15) 0.14969(7) 0.0148(3) Uani 1 1 d .
H8A H 0.3353 0.3009 0.1399 0.018 Uiso 1 1 calc R
C9A C 0.18736(17) 0.35415(16) 0.18525(8) 0.0172(3) Uani 1 1 d .
C10A C 0.17831(18) 0.33797(17) 0.24511(8) 0.0213(4) Uani 1 1 d .
H10A H 0.2486 0.3453 0.2718 0.026 Uiso 1 1 calc R
C11A C 0.06468(18) 0.31077(19) 0.26586(9) 0.0249(4) Uani 1 1 d .
H11A H 0.0588 0.3004 0.3069 0.030 Uiso 1 1 calc R
C12A C -0.03993(18) 0.29844(18) 0.22797(9) 0.0237(4) Uani 1 1 d .
C13A C -0.03022(17) 0.31553(16) 0.16747(8) 0.0197(4) Uani 1 1 d .
H13A H -0.1003 0.3085 0.1406 0.024 Uiso 1 1 calc R
C14A C 0.08215(17) 0.34268(15) 0.14727(8) 0.0168(3) Uani 1 1 d .
C15A C 0.6027(2) 0.2656(2) 0.40344(9) 0.0358(5) Uani 1 1 d .
H15A H 0.5491 0.2006 0.4141 0.054 Uiso 1 1 calc R
H15B H 0.6032 0.3279 0.4335 0.054 Uiso 1 1 calc R
H15C H 0.6858 0.2353 0.4009 0.054 Uiso 1 1 calc R
C16A C -0.1616(2) 0.2687(2) 0.25143(10) 0.0344(5) Uani 1 1 d .
H16A H -0.2242 0.2627 0.2186 0.052 Uiso 1 1 calc R
H16B H -0.1842 0.3314 0.2784 0.052 Uiso 1 1 calc R
H16C H -0.1553 0.1928 0.2725 0.052 Uiso 1 1 calc R
C17A C 0.51561(16) 0.58599(16) 0.11553(8) 0.0184(4) Uani 1 1 d .
C18A C 0.60867(18) 0.58641(18) 0.06995(9) 0.0248(4) Uani 1 1 d .
H18A H 0.5675 0.5726 0.0309 0.037 Uiso 1 1 calc R
H18B H 0.6688 0.5234 0.0789 0.037 Uiso 1 1 calc R
H18C H 0.6502 0.6635 0.0704 0.037 Uiso 1 1 calc R
C1B C 0.02010(15) 0.40508(16) 0.03938(8) 0.0160(3) Uani 1 1 d .
C2B C -0.03723(16) 0.51382(16) 0.04699(8) 0.0186(4) Uani 1 1 d .
H2B H -0.0193 0.5580 0.0821 0.022 Uiso 1 1 calc R
C3B C -0.12056(17) 0.55813(17) 0.00355(9) 0.0229(4) Uani 1 1 d .
H3B H -0.1580 0.6329 0.0093 0.027 Uiso 1 1 calc R
C4B C -0.15041(18) 0.49521(19) -0.04818(9) 0.0263(4) Uani 1 1 d .
C5B C -0.09344(19) 0.38682(19) -0.05535(9) 0.0255(4) Uani 1 1 d .
H5B H -0.1123 0.3421 -0.0902 0.031 Uiso 1 1 calc R
C6B C -0.00908(17) 0.34238(17) -0.01237(8) 0.0211(4) Uani 1 1 d .
H6B H 0.0292 0.2681 -0.0184 0.025 Uiso 1 1 calc R
C7B C 0.11512(15) 0.35683(15) 0.08411(8) 0.0150(3) Uani 1 1 d .
H7B H 0.1386 0.2764 0.0701 0.018 Uiso 1 1 calc R
C8B C 0.23472(15) 0.43177(15) 0.09222(7) 0.0146(3) Uani 1 1 d .
H8B H 0.2113 0.5156 0.1006 0.017 Uiso 1 1 calc R
C9B C 0.30036(16) 0.43168(16) 0.03625(8) 0.0161(3) Uani 1 1 d .
C10B C 0.30348(19) 0.53415(17) 0.00242(8) 0.0228(4) Uani 1 1 d .
H10B H 0.2747 0.6068 0.0175 0.027 Uiso 1 1 calc R
C11B C 0.3480(2) 0.53236(18) -0.05325(9) 0.0269(4) Uani 1 1 d .
H11B H 0.3496 0.6039 -0.0753 0.032 Uiso 1 1 calc R
C12B C 0.38984(18) 0.42831(18) -0.07707(8) 0.0223(4) Uani 1 1 d .
C13B C 0.38896(19) 0.32651(18) -0.04265(9) 0.0246(4) Uani 1 1 d .
H13B H 0.4185 0.2541 -0.0577 0.029 Uiso 1 1 calc R
C14B C 0.34612(18) 0.32779(17) 0.01305(8) 0.0219(4) Uani 1 1 d .
H14B H 0.3480 0.2569 0.0357 0.026 Uiso 1 1 calc R
C15B C -0.2420(2) 0.5437(2) -0.09459(11) 0.0387(6) Uani 1 1 d .
H15D H -0.3221 0.5501 -0.0784 0.058 Uiso 1 1 calc R
H15E H -0.2478 0.4902 -0.1286 0.058 Uiso 1 1 calc R
H15F H -0.2156 0.6225 -0.1069 0.058 Uiso 1 1 calc R
C16B C 0.4308(2) 0.4236(2) -0.13882(10) 0.0342(5) Uani 1 1 d .
H16D H 0.3775 0.3697 -0.1627 0.051 Uiso 1 1 calc R
H16E H 0.5152 0.3946 -0.1377 0.051 Uiso 1 1 calc R
H16F H 0.4265 0.5033 -0.1561 0.051 Uiso 1 1 calc R
C1C C 0.22758(16) 0.94302(16) 0.13575(8) 0.0173(4) Uani 1 1 d .
C2C C 0.20220(17) 0.83937(16) 0.10298(8) 0.0198(4) Uani 1 1 d .
H2C H 0.2584 0.7751 0.1058 0.024 Uiso 1 1 calc R
C3C C 0.09619(18) 0.82971(17) 0.06657(8) 0.0210(4) Uani 1 1 d .
H3C H 0.0807 0.7587 0.0448 0.025 Uiso 1 1 calc R
C4C C 0.01144(18) 0.92241(17) 0.06123(8) 0.0207(4) Uani 1 1 d .
C5C C 0.03791(18) 1.02555(17) 0.09366(8) 0.0222(4) Uani 1 1 d .
H5C H -0.0180 1.0901 0.0907 0.027 Uiso 1 1 calc R
C6C C 0.14405(18) 1.03567(16) 0.13010(8) 0.0212(4) Uani 1 1 d .
H6C H 0.1599 1.1071 0.1515 0.025 Uiso 1 1 calc R
C7C C 0.34173(17) 0.95304(16) 0.17695(8) 0.0172(3) Uani 1 1 d .
H7C H 0.3488 1.0372 0.1909 0.021 Uiso 1 1 calc R
C8C C 0.33801(16) 0.87213(16) 0.23167(8) 0.0165(3) Uani 1 1 d .
H8C H 0.3385 0.7871 0.2190 0.020 Uiso 1 1 calc R
C9C C 0.44193(17) 0.89274(16) 0.27883(8) 0.0197(4) Uani 1 1 d .
C10C C 0.56762(18) 0.89828(19) 0.27434(9) 0.0253(4) Uani 1 1 d .
H10C H 0.6002 0.8904 0.2370 0.030 Uiso 1 1 calc R
C11C C 0.64506(18) 0.91530(19) 0.32438(10) 0.0276(4) Uani 1 1 d .
H11C H 0.7306 0.9193 0.3207 0.033 Uiso 1 1 calc R
C12C C 0.60107(18) 0.92678(18) 0.38001(9) 0.0240(4) Uani 1 1 d .
C13C C 0.47492(17) 0.91870(17) 0.38460(8) 0.0208(4) Uani 1 1 d .
H13C H 0.4423 0.9253 0.4219 0.025 Uiso 1 1 calc R
C14C C 0.39743(17) 0.90093(16) 0.33432(8) 0.0182(4) Uani 1 1 d .
C15C C -0.10505(19) 0.9091(2) 0.02246(9) 0.0271(4) Uani 1 1 d .
H15G H -0.1620 0.8582 0.0421 0.041 Uiso 1 1 calc R
H15H H -0.0868 0.8731 -0.0151 0.041 Uiso 1 1 calc R
H15I H -0.1421 0.9875 0.0152 0.041 Uiso 1 1 calc R
C16C C 0.6872(2) 0.9451(2) 0.43418(10) 0.0304(5) Uani 1 1 d .
H16G H 0.6996 0.8694 0.4550 0.046 Uiso 1 1 calc R
H16H H 0.6520 1.0031 0.4602 0.046 Uiso 1 1 calc R
H16I H 0.7658 0.9746 0.4224 0.046 Uiso 1 1 calc R
C17C C 0.52205(17) 1.00749(17) 0.12533(8) 0.0194(4) Uani 1 1 d .
C18C C 0.63973(19) 0.96513(18) 0.10273(9) 0.0249(4) Uani 1 1 d .
H18D H 0.6439 0.9908 0.0618 0.037 Uiso 1 1 calc R
H18E H 0.6433 0.8782 0.1047 0.037 Uiso 1 1 calc R
H18F H 0.7088 0.9988 0.1269 0.037 Uiso 1 1 calc R
C1D C 0.18826(16) 0.94990(16) 0.37266(8) 0.0171(3) Uani 1 1 d .
C2D C 0.11673(18) 0.89346(17) 0.41203(9) 0.0235(4) Uani 1 1 d .
H2D H 0.1171 0.8092 0.4141 0.028 Uiso 1 1 calc R
C3D C 0.0447(2) 0.95758(19) 0.44841(10) 0.0281(4) Uani 1 1 d .
H3D H -0.0017 0.9164 0.4755 0.034 Uiso 1 1 calc R
C4D C 0.03929(18) 1.08044(17) 0.44596(9) 0.0227(4) Uani 1 1 d .
C5D C 0.1142(2) 1.13719(18) 0.40811(9) 0.0306(5) Uani 1 1 d .
H5D H 0.1153 1.2216 0.4069 0.037 Uiso 1 1 calc R
C6D C 0.1877(2) 1.07368(18) 0.37199(9) 0.0290(5) Uani 1 1 d .
H6D H 0.2380 1.1151 0.3466 0.035 Uiso 1 1 calc R
C7D C 0.26137(16) 0.87811(16) 0.33158(8) 0.0168(3) Uani 1 1 d .
H7D H 0.2493 0.7923 0.3409 0.020 Uiso 1 1 calc R
C8D C 0.22128(16) 0.89633(16) 0.26486(8) 0.0168(3) Uani 1 1 d .
H8D H 0.1995 0.9820 0.2591 0.020 Uiso 1 1 calc R
C9D C 0.11013(16) 0.82414(16) 0.24556(7) 0.0170(3) Uani 1 1 d .
C10D C 0.11605(17) 0.70036(17) 0.23906(8) 0.0195(4) Uani 1 1 d .
H10D H 0.1927 0.6613 0.2451 0.023 Uiso 1 1 calc R
C11D C 0.01178(19) 0.63392(19) 0.22395(8) 0.0242(4) Uani 1 1 d .
H11D H 0.0183 0.5503 0.2193 0.029 Uiso 1 1 calc R
C12D C -0.10165(19) 0.6880(2) 0.21553(9) 0.0281(4) Uani 1 1 d .
C13D C -0.10769(19) 0.8107(2) 0.22177(9) 0.0297(5) Uani 1 1 d .
H13D H -0.1846 0.8493 0.2159 0.036 Uiso 1 1 calc R
C14D C -0.00400(18) 0.87813(19) 0.23635(9) 0.0241(4) Uani 1 1 d .
H14D H -0.0109 0.9619 0.2401 0.029 Uiso 1 1 calc R
C15D C -0.0448(2) 1.1492(2) 0.48318(10) 0.0317(5) Uani 1 1 d .
H15J H -0.1100 1.1860 0.4577 0.048 Uiso 1 1 calc R
H15K H 0.0018 1.2110 0.5052 0.048 Uiso 1 1 calc R
H15L H -0.0807 1.0950 0.5108 0.048 Uiso 1 1 calc R
C16D C -0.2157(2) 0.6138(3) 0.20238(12) 0.0448(6) Uani 1 1 d .
H16J H -0.2018 0.5570 0.1710 0.067 Uiso 1 1 calc R
H16K H -0.2842 0.6659 0.1897 0.067 Uiso 1 1 calc R
H16L H -0.2349 0.5706 0.2379 0.067 Uiso 1 1 calc R
N7A N 0.49307(13) 0.47948(13) 0.13821(7) 0.0158(3) Uani 1 1 d .
H7A1 H 0.5373 0.4188 0.1279 0.019 Uiso 1 1 calc R
N7C N 0.45168(14) 0.92443(13) 0.14703(7) 0.0180(3) Uani 1 1 d .
H7C1 H 0.4720 0.8493 0.1433 0.022 Uiso 1 1 calc R
O1 O 0.65529(13) 0.28850(12) 0.10573(6) 0.0260(3) Uani 1 1 d .
H1 H 0.6028 0.2358 0.1106 0.039 Uiso 1 1 calc R
O17A O 0.46276(13) 0.67730(12) 0.12926(7) 0.0269(3) Uani 1 1 d .
O17C O 0.49473(13) 1.11483(12) 0.12503(7) 0.0270(3) Uani 1 1 d .

loop_
_atom_site_aniso_label
_atom_site_aniso_U_11
_atom_site_aniso_U_22
_atom_site_aniso_U_33
_atom_site_aniso_U_23
_atom_site_aniso_U_13
_atom_site_aniso_U_12
C1 0.0283(11) 0.0305(11) 0.0374(13) -0.0011(9) 0.0069(9) -0.0036(9)
C1A 0.0152(8) 0.0202(9) 0.0136(8) -0.0014(7) 0.0039(6) -0.0002(7)
C2A 0.0216(9) 0.0226(9) 0.0207(9) -0.0043(7) 0.0021(7) -0.0008(7)
C3A 0.0290(11) 0.0332(11) 0.0171(10) -0.0072(8) 0.0006(8) -0.0047(9)
C4A 0.0191(9) 0.0331(11) 0.0166(9) 0.0039(8) 0.0010(7) -0.0004(8)
C5A 0.0206(9) 0.0236(9) 0.0227(10) 0.0040(7) -0.0007(7) 0.0005(7)
C6A 0.0220(9) 0.0200(9) 0.0193(9) -0.0030(7) -0.0006(7) 0.0002(7)
C7A 0.0140(8) 0.0158(8) 0.0155(8) -0.0019(6) 0.0011(6) 0.0010(6)
C8A 0.0150(8) 0.0166(8) 0.0128(8) -0.0013(6) 0.0007(6) 0.0011(6)
C9A 0.0176(9) 0.0154(8) 0.0188(9) -0.0006(6) 0.0015(7) 0.0005(6)
C10A 0.0224(9) 0.0260(9) 0.0156(9) 0.0015(7) 0.0013(7) 0.0004(7)
C11A 0.0244(10) 0.0352(11) 0.0154(9) 0.0034(8) 0.0035(7) 0.0008(8)
C12A 0.0222(10) 0.0254(10) 0.0241(10) 0.0027(8) 0.0061(8) -0.0026(8)
C13A 0.0190(9) 0.0203(9) 0.0197(9) 0.0008(7) 0.0022(7) -0.0014(7)
C14A 0.0208(9) 0.0147(8) 0.0152(8) -0.0007(6) 0.0025(7) 0.0016(7)
C15A 0.0399(13) 0.0460(13) 0.0200(10) 0.0069(9) -0.0082(9) -0.0055(10)
C16A 0.0249(11) 0.0512(14) 0.0282(11) 0.0049(10) 0.0098(9) -0.0082(10)
C17A 0.0148(8) 0.0211(9) 0.0192(9) 0.0013(7) -0.0001(7) -0.0011(7)
C18A 0.0238(10) 0.0242(10) 0.0273(10) 0.0065(8) 0.0068(8) 0.0008(8)
C1B 0.0127(8) 0.0200(9) 0.0157(8) 0.0021(7) 0.0033(6) -0.0017(6)
C2B 0.0175(9) 0.0191(8) 0.0198(9) 0.0000(7) 0.0050(7) -0.0014(7)
C3B 0.0180(9) 0.0222(9) 0.0294(10) 0.0067(8) 0.0070(8) 0.0039(7)
C4B 0.0187(9) 0.0366(11) 0.0237(10) 0.0084(8) 0.0026(8) 0.0016(8)
C5B 0.0247(10) 0.0345(11) 0.0169(9) -0.0023(8) -0.0011(7) 0.0003(8)
C6B 0.0205(9) 0.0228(9) 0.0201(9) -0.0019(7) 0.0017(7) 0.0038(7)
C7B 0.0140(8) 0.0167(8) 0.0145(8) -0.0018(6) 0.0033(6) -0.0001(6)
C8B 0.0140(8) 0.0151(8) 0.0145(8) -0.0012(6) 0.0009(6) 0.0013(6)
C9B 0.0122(8) 0.0218(9) 0.0143(8) 0.0001(7) 0.0009(6) -0.0018(7)
C10B 0.0306(10) 0.0197(9) 0.0185(9) -0.0012(7) 0.0045(8) 0.0016(7)
C11B 0.0363(12) 0.0246(10) 0.0205(10) 0.0062(8) 0.0067(8) -0.0027(8)
C12B 0.0219(9) 0.0308(10) 0.0146(9) -0.0002(7) 0.0036(7) -0.0025(8)
C13B 0.0261(10) 0.0243(10) 0.0244(10) -0.0022(8) 0.0089(8) 0.0058(8)
C14B 0.0233(9) 0.0212(9) 0.0218(9) 0.0035(7) 0.0067(7) 0.0047(7)
C15B 0.0297(12) 0.0525(15) 0.0326(12) 0.0090(11) -0.0058(9) 0.0112(11)
C16B 0.0425(13) 0.0412(13) 0.0201(10) 0.0010(9) 0.0110(9) 0.0010(10)
C1C 0.0210(9) 0.0187(8) 0.0132(8) 0.0012(7) 0.0080(7) -0.0010(7)
C2C 0.0227(9) 0.0182(9) 0.0193(9) -0.0011(7) 0.0056(7) 0.0036(7)
C3C 0.0255(10) 0.0206(9) 0.0173(9) -0.0020(7) 0.0046(7) -0.0009(7)
C4C 0.0230(10) 0.0231(9) 0.0166(9) 0.0022(7) 0.0063(7) -0.0008(7)
C5C 0.0264(10) 0.0194(9) 0.0212(9) 0.0018(7) 0.0061(8) 0.0044(7)
C6C 0.0292(10) 0.0149(8) 0.0197(9) 0.0007(7) 0.0041(7) 0.0009(7)
C7C 0.0199(9) 0.0157(8) 0.0165(9) 0.0004(7) 0.0055(7) 0.0005(7)
C8C 0.0163(8) 0.0167(8) 0.0173(9) 0.0006(7) 0.0056(7) 0.0000(7)
C9C 0.0201(9) 0.0172(9) 0.0219(9) 0.0022(7) 0.0032(7) -0.0006(7)
C10C 0.0225(10) 0.0323(11) 0.0221(10) 0.0023(8) 0.0078(8) 0.0010(8)
C11C 0.0147(9) 0.0368(11) 0.0316(11) 0.0034(9) 0.0035(8) 0.0003(8)
C12C 0.0235(10) 0.0231(10) 0.0250(10) 0.0040(7) -0.0014(8) 0.0019(8)
C13C 0.0223(9) 0.0211(9) 0.0193(9) 0.0015(7) 0.0025(7) 0.0016(7)
C14C 0.0190(9) 0.0153(8) 0.0208(9) 0.0022(7) 0.0038(7) 0.0001(7)
C15C 0.0254(10) 0.0330(11) 0.0230(10) -0.0006(8) 0.0025(8) 0.0023(8)
C16C 0.0228(10) 0.0373(12) 0.0302(11) 0.0027(9) -0.0047(8) -0.0018(9)
C17C 0.0212(9) 0.0210(9) 0.0164(8) -0.0010(7) 0.0050(7) -0.0012(7)
C18C 0.0253(10) 0.0247(10) 0.0258(10) 0.0033(8) 0.0101(8) 0.0000(8)
C1D 0.0169(8) 0.0209(8) 0.0135(8) -0.0009(7) 0.0007(6) 0.0008(7)
C2D 0.0258(10) 0.0191(9) 0.0267(10) -0.0036(8) 0.0093(8) -0.0033(8)
C3D 0.0268(10) 0.0274(10) 0.0315(11) -0.0052(8) 0.0116(8) -0.0063(8)
C4D 0.0216(9) 0.0268(10) 0.0189(9) -0.0078(7) -0.0033(7) 0.0030(8)
C5D 0.0489(13) 0.0191(9) 0.0242(10) -0.0003(8) 0.0054(9) 0.0060(9)
C6D 0.0437(13) 0.0215(10) 0.0233(10) 0.0042(8) 0.0122(9) -0.0013(9)
C7D 0.0181(9) 0.0171(8) 0.0155(8) 0.0024(6) 0.0034(7) 0.0001(7)
C8D 0.0185(9) 0.0178(8) 0.0144(8) 0.0017(6) 0.0033(7) 0.0010(7)
C9D 0.0162(8) 0.0249(9) 0.0104(8) 0.0013(7) 0.0047(6) -0.0017(7)
C10D 0.0168(9) 0.0243(9) 0.0177(9) -0.0001(7) 0.0037(7) 0.0002(7)
C11D 0.0269(10) 0.0300(10) 0.0160(9) -0.0018(7) 0.0039(7) -0.0074(8)
C12D 0.0222(10) 0.0467(13) 0.0150(9) 0.0009(8) -0.0014(7) -0.0095(9)
C13D 0.0166(9) 0.0476(13) 0.0248(10) 0.0049(9) 0.0005(8) 0.0047(9)
C14D 0.0206(10) 0.0306(10) 0.0213(9) 0.0035(8) 0.0030(7) 0.0034(8)
C15D 0.0285(11) 0.0341(12) 0.0323(12) -0.0126(9) 0.0015(9) 0.0068(9)
C16D 0.0263(12) 0.0660(18) 0.0406(14) 0.0019(12) -0.0069(10) -0.0185(11)
N7A 0.0155(7) 0.0141(7) 0.0180(7) -0.0021(6) 0.0023(6) 0.0027(6)
N7C 0.0199(8) 0.0159(7) 0.0191(8) -0.0008(6) 0.0075(6) 0.0016(6)
O1 0.0244(7) 0.0207(7) 0.0339(8) -0.0011(6) 0.0093(6) -0.0028(5)
O17A 0.0280(7) 0.0165(6) 0.0371(8) 0.0024(6) 0.0090(6) 0.0022(5)
O17C 0.0315(8) 0.0183(7) 0.0333(8) -0.0011(6) 0.0159(6) -0.0030(6)

loop_
_atom_type_symbol
_atom_type_description
_atom_type_scat_dispersion_real
_atom_type_scat_dispersion_imag
_atom_type_scat_source
C C 0.0033 0.0016 'International Tables Vol C Tables 4.2.6.8 and 6.1.1.4'
H H 0.0000 0.0000 'International Tables Vol C Tables 4.2.6.8 and 6.1.1.4'
N N 0.0061 0.0033 'International Tables Vol C Tables 4.2.6.8 and 6.1.1.4'
O O 0.0106 0.0060 'International Tables Vol C Tables 4.2.6.8 and 6.1.1.4'

loop_
_geom_angle_atom_site_label_1
_geom_angle_atom_site_label_2
_geom_angle_atom_site_label_3
_geom_angle
O1 C1 H1B 109.5
O1 C1 H1D 109.5
H1B C1 H1D 109.5
O1 C1 H1E 109.5
H1B C1 H1E 109.5
H1D C1 H1E 109.5
C6A C1A C2A 118.14(17)
C6A C1A C7A 122.06(16)
C2A C1A C7A 119.81(16)
C3A C2A C1A 120.73(18)
C3A C2A H2A 119.6
C1A C2A H2A 119.6
C4A C3A C2A 120.67(18)
C4A C3A H3A 119.7
C2A C3A H3A 119.7
C5A C4A C3A 118.51(17)
C5A C4A C15A 120.06(19)
C3A C4A C15A 121.43(19)
C6A C5A C4A 120.78(18)
C6A C5A H5A 119.6
C4A C5A H5A 119.6
C5A C6A C1A 121.01(17)
C5A C6A H6A 119.5
C1A C6A H6A 119.5
N7A C7A C1A 109.41(14)
N7A C7A C8A 109.72(13)
C1A C7A C8A 113.67(14)
N7A C7A H7A 108.0
C1A C7A H7A 108.0
C8A C7A H7A 108.0
C9A C8A C7A 116.61(14)
C9A C8A C8B 101.10(13)
C7A C8A C8B 114.06(14)
C9A C8A H8A 108.2
C7A C8A H8A 108.2
C8B C8A H8A 108.2
C10A C9A C14A 118.78(17)
C10A C9A C8A 131.30(16)
C14A C9A C8A 109.86(15)
C9A C10A C11A 119.39(17)
C9A C10A H10A 120.3
C11A C10A H10A 120.3
C12A C11A C10A 121.82(18)
C12A C11A H11A 119.1
C10A C11A H11A 119.1
C11A C12A C13A 118.48(18)
C11A C12A C16A 120.84(18)
C13A C12A C16A 120.67(18)
C14A C13A C12A 119.42(17)
C14A C13A H13A 120.3
C12A C13A H13A 120.3
C13A C14A C9A 122.10(17)
C13A C14A C7B 128.29(16)
C9A C14A C7B 109.51(15)
C4A C15A H15A 109.5
C4A C15A H15B 109.5
H15A C15A H15B 109.5
C4A C15A H15C 109.5
H15A C15A H15C 109.5
H15B C15A H15C 109.5
C12A C16A H16A 109.5
C12A C16A H16B 109.5
H16A C16A H16B 109.5
C12A C16A H16C 109.5
H16A C16A H16C 109.5
H16B C16A H16C 109.5
O17A C17A N7A 123.14(17)
O17A C17A C18A 121.81(17)
N7A C17A C18A 115.02(16)
C17A C18A H18A 109.5
C17A C18A H18B 109.5
H18A C18A H18B 109.5
C17A C18A H18C 109.5
H18A C18A H18C 109.5
H18B C18A H18C 109.5
C6B C1B C2B 118.24(16)
C6B C1B C7B 119.72(16)
C2B C1B C7B 121.99(16)
C3B C2B C1B 120.42(17)
C3B C2B H2B 119.8
C1B C2B H2B 119.8
C2B C3B C4B 121.44(18)
C2B C3B H3B 119.3
C4B C3B H3B 119.3
C5B C4B C3B 117.83(17)
C5B C4B C15B 121.3(2)
C3B C4B C15B 120.8(2)
C4B C5B C6B 121.10(18)
C4B C5B H5B 119.4
C6B C5B H5B 119.4
C5B C6B C1B 120.96(18)
C5B C6B H6B 119.5
C1B C6B H6B 119.5
C1B C7B C14A 118.57(14)
C1B C7B C8B 114.86(14)
C14A C7B C8B 101.62(13)
C1B C7B H7B 107.0
C14A C7B H7B 107.0
C8B C7B H7B 107.0
C9B C8B C8A 119.98(14)
C9B C8B C7B 110.43(14)
C8A C8B C7B 102.27(13)
C9B C8B H8B 107.9
C8A C8B H8B 107.9
C7B C8B H8B 107.9
C10B C9B C14B 117.56(17)
C10B C9B C8B 120.05(16)
C14B C9B C8B 121.93(16)
C9B C10B C11B 121.20(18)
C9B C10B H10B 119.4
C11B C10B H10B 119.4
C12B C11B C10B 121.23(18)
C12B C11B H11B 119.4
C10B C11B H11B 119.4
C11B C12B C13B 117.43(17)
C11B C12B C16B 121.74(19)
C13B C12B C16B 120.80(19)
C14B C13B C12B 121.70(18)
C14B C13B H13B 119.2
C12B C13B H13B 119.2
C13B C14B C9B 120.84(18)
C13B C14B H14B 119.6
C9B C14B H14B 119.6
C4B C15B H15D 109.5
C4B C15B H15E 109.5
H15D C15B H15E 109.5
C4B C15B H15F 109.5
H15D C15B H15F 109.5
H15E C15B H15F 109.5
C12B C16B H16D 109.5
C12B C16B H16E 109.5
H16D C16B H16E 109.5
C12B C16B H16F 109.5
H16D C16B H16F 109.5
H16E C16B H16F 109.5
C6C C1C C2C 118.14(17)
C6C C1C C7C 120.83(16)
C2C C1C C7C 121.02(16)
C3C C2C C1C 120.69(17)
C3C C2C H2C 119.7
C1C C2C H2C 119.7
C2C C3C C4C 121.27(17)
C2C C3C H3C 119.4
C4C C3C H3C 119.4
C5C C4C C3C 117.63(18)
C5C C4C C15C 121.86(18)
C3C C4C C15C 120.51(18)
C6C C5C C4C 121.29(18)
C6C C5C H5C 119.4
C4C C5C H5C 119.4
C5C C6C C1C 120.98(17)
C5C C6C H6C 119.5
C1C C6C H6C 119.5
N7C C7C C1C 111.57(14)
N7C C7C C8C 108.48(14)
C1C C7C C8C 112.74(14)
N7C C7C H7C 108.0
C1C C7C H7C 108.0
C8C C7C H7C 108.0
C9C C8C C7C 114.55(15)
C9C C8C C8D 103.32(14)
C7C C8C C8D 111.05(14)
C9C C8C H8C 109.2
C7C C8C H8C 109.2
C8D C8C H8C 109.2
C14C C9C C10C 118.65(17)
C14C C9C C8C 110.84(15)
C10C C9C C8C 130.42(17)
C11C C10C C9C 119.83(18)
C11C C10C H10C 120.1
C9C C10C H10C 120.1
C10C C11C C12C 121.91(18)
C10C C11C H11C 119.0
C12C C11C H11C 119.0
C11C C12C C13C 118.17(18)
C11C C12C C16C 121.11(18)
C13C C12C C16C 120.71(19)
C14C C13C C12C 119.79(18)
C14C C13C H13C 120.1
C12C C13C H13C 120.1
C13C C14C C9C 121.60(17)
C13C C14C C7D 126.96(17)
C9C C14C C7D 111.26(16)
C4C C15C H15G 109.5
C4C C15C H15H 109.5
H15G C15C H15H 109.5
C4C C15C H15I 109.5
H15G C15C H15I 109.5
H15H C15C H15I 109.5
C12C C16C H16G 109.5
C12C C16C H16H 109.5
H16G C16C H16H 109.5
C12C C16C H16I 109.5
H16G C16C H16I 109.5
H16H C16C H16I 109.5
O17C C17C N7C 122.53(17)
O17C C17C C18C 121.26(17)
N7C C17C C18C 116.19(16)
C17C C18C H18D 109.5
C17C C18C H18E 109.5
H18D C18C H18E 109.5
C17C C18C H18F 109.5
H18D C18C H18F 109.5
H18E C18C H18F 109.5
C2D C1D C6D 117.53(17)
C2D C1D C7D 120.44(16)
C6D C1D C7D 122.02(17)
C1D C2D C3D 121.42(18)
C1D C2D H2D 119.3
C3D C2D H2D 119.3
C4D C3D C2D 121.30(19)
C4D C3D H3D 119.4
C2D C3D H3D 119.4
C3D C4D C5D 117.27(18)
C3D C4D C15D 121.0(2)
C5D C4D C15D 121.76(19)
C4D C5D C6D 121.72(19)
C4D C5D H5D 119.1
C6D C5D H5D 119.1
C5D C6D C1D 120.64(19)
C5D C6D H6D 119.7
C1D C6D H6D 119.7
C1D C7D C14C 116.83(15)
C1D C7D C8D 114.04(14)
C14C C7D C8D 102.97(14)
C1D C7D H7D 107.5
C14C C7D H7D 107.5
C8D C7D H7D 107.5
C9D C8D C8C 116.21(15)
C9D C8D C7D 112.17(14)
C8C C8D C7D 105.40(14)
C9D C8D H8D 107.6
C8C C8D H8D 107.6
C7D C8D H8D 107.6
C14D C9D C10D 117.71(17)
C14D C9D C8D 120.59(17)
C10D C9D C8D 121.63(16)
C11D C10D C9D 121.13(18)
C11D C10D H10D 119.4
C9D C10D H10D 119.4
C12D C11D C10D 120.87(19)
C12D C11D H11D 119.6
C10D C11D H11D 119.6
C11D C12D C13D 118.09(19)
C11D C12D C16D 120.4(2)
C13D C12D C16D 121.5(2)
C14D C13D C12D 121.56(19)
C14D C13D H13D 119.2
C12D C13D H13D 119.2
C13D C14D C9D 120.6(2)
C13D C14D H14D 119.7
C9D C14D H14D 119.7
C4D C15D H15J 109.5
C4D C15D H15K 109.5
H15J C15D H15K 109.5
C4D C15D H15L 109.5
H15J C15D H15L 109.5
H15K C15D H15L 109.5
C12D C16D H16J 109.5
C12D C16D H16K 109.5
H16J C16D H16K 109.5
C12D C16D H16L 109.5
H16J C16D H16L 109.5
H16K C16D H16L 109.5
C17A N7A C7A 123.62(15)
C17A N7A H7A1 118.2
C7A N7A H7A1 118.2
C17C N7C C7C 122.61(15)
C17C N7C H7C1 118.7
C7C N7C H7C1 118.7
C1 O1 H1 109.5

loop_
_geom_bond_atom_site_label_1
_geom_bond_atom_site_label_2
_geom_bond_distance
C1 O1 1.405(3)
C1 H1B 0.9800
C1 H1D 0.9800
C1 H1E 0.9800
C1A C6A 1.391(3)
C1A C2A 1.394(3)
C1A C7A 1.522(2)
C2A C3A 1.392(3)
C2A H2A 0.9500
C3A C4A 1.390(3)
C3A H3A 0.9500
C4A C5A 1.388(3)
C4A C15A 1.511(3)
C5A C6A 1.387(3)
C5A H5A 0.9500
C6A H6A 0.9500
C7A N7A 1.461(2)
C7A C8A 1.539(2)
C7A H7A 1.0000
C8A C9A 1.533(3)
C8A C8B 1.555(2)
C8A H8A 1.0000
C9A C10A 1.387(3)
C9A C14A 1.397(2)
C10A C11A 1.400(3)
C10A H10A 0.9500
C11A C12A 1.392(3)
C11A H11A 0.9500
C12A C13A 1.404(3)
C12A C16A 1.512(3)
C13A C14A 1.382(3)
C13A H13A 0.9500
C14A C7B 1.518(2)
C15A H15A 0.9800
C15A H15B 0.9800
C15A H15C 0.9800
C16A H16A 0.9800
C16A H16B 0.9800
C16A H16C 0.9800
C17A O17A 1.232(2)
C17A N7A 1.336(2)
C17A C18A 1.509(3)
C18A H18A 0.9800
C18A H18B 0.9800
C18A H18C 0.9800
C1B C6B 1.391(3)
C1B C2B 1.393(3)
C1B C7B 1.505(2)
C2B C3B 1.390(3)
C2B H2B 0.9500
C3B C4B 1.393(3)
C3B H3B 0.9500
C4B C5B 1.386(3)
C4B C15B 1.507(3)
C5B C6B 1.391(3)
C5B H5B 0.9500
C6B H6B 0.9500
C7B C8B 1.560(2)
C7B H7B 1.0000
C8B C9B 1.510(2)
C8B H8B 1.0000
C9B C10B 1.389(3)
C9B C14B 1.392(3)
C10B C11B 1.392(3)
C10B H10B 0.9500
C11B C12B 1.383(3)
C11B H11B 0.9500
C12B C13B 1.389(3)
C12B C16B 1.509(3)
C13B C14B 1.385(3)
C13B H13B 0.9500
C14B H14B 0.9500
C15B H15D 0.9800
C15B H15E 0.9800
C15B H15F 0.9800
C16B H16D 0.9800
C16B H16E 0.9800
C16B H16F 0.9800
C1C C6C 1.388(3)
C1C C2C 1.402(3)
C1C C7C 1.514(3)
C2C C3C 1.383(3)
C2C H2C 0.9500
C3C C4C 1.397(3)
C3C H3C 0.9500
C4C C5C 1.395(3)
C4C C15C 1.507(3)
C5C C6C 1.385(3)
C5C H5C 0.9500
C6C H6C 0.9500
C7C N7C 1.465(2)
C7C C8C 1.547(2)
C7C H7C 1.0000
C8C C9C 1.526(3)
C8C C8D 1.559(2)
C8C H8C 1.0000
C9C C14C 1.391(3)
C9C C10C 1.392(3)
C10C C11C 1.385(3)
C10C H10C 0.9500
C11C C12C 1.395(3)
C11C H11C 0.9500
C12C C13C 1.399(3)
C12C C16C 1.513(3)
C13C C14C 1.390(3)
C13C H13C 0.9500
C14C C7D 1.512(3)
C15C H15G 0.9800
C15C H15H 0.9800
C15C H15I 0.9800
C16C H16G 0.9800
C16C H16H 0.9800
C16C H16I 0.9800
C17C O17C 1.245(2)
C17C N7C 1.331(2)
C17C C18C 1.503(3)
C18C H18D 0.9800
C18C H18E 0.9800
C18C H18F 0.9800
C1D C2D 1.388(3)
C1D C6D 1.393(3)
C1D C7D 1.511(2)
C2D C3D 1.389(3)
C2D H2D 0.9500
C3D C4D 1.385(3)
C3D H3D 0.9500
C4D C5D 1.390(3)
C4D C15D 1.511(3)
C5D C6D 1.391(3)
C5D H5D 0.9500
C6D H6D 0.9500
C7D C8D 1.565(2)
C7D H7D 1.0000
C8D C9D 1.504(3)
C8D H8D 1.0000
C9D C14D 1.394(3)
C9D C10D 1.403(3)
C10D C11D 1.389(3)
C10D H10D 0.9500
C11D C12D 1.386(3)
C11D H11D 0.9500
C12D C13D 1.390(3)
C12D C16D 1.516(3)
C13D C14D 1.388(3)
C13D H13D 0.9500
C14D H14D 0.9500
C15D H15J 0.9800
C15D H15K 0.9800
C15D H15L 0.9800
C16D H16J 0.9800
C16D H16K 0.9800
C16D H16L 0.9800
N7A H7A1 0.8800
N7C H7C1 0.8800
O1 H1 0.8400
